data_7021215
loop_
_publ_author_name
'C\'esar, Vincent'
'Barthes, C\'ecile'
'Farr\'e, Yoann C'
'Cuisiat, St\'ephane V'
'Vacher, Bernard Y.'
'Brousses, R\'emy'
'Lugan, No\"el'
'Lavigne, Guy'

_publ_section_title
;
 Anionic and zwitterionic copper(i) complexes incorporating an anionic
 N-heterocyclic carbene decorated with a malonate backbone: synthesis,
 structure and catalytic applications.
;
_journal_issue 20
_journal_name_full 'Dalton transactions (Cambridge, England : 2003)'
_journal_page_first 7373
_journal_page_last 7385
_journal_paper_doi 10.1039/c3dt32919d
_journal_volume 42
_journal_year 2013
_chemical_compound_source 'synthesis as described'
_chemical_formula_moiety 'C50 H61 Cu N4 O2'
_chemical_formula_sum 'C50 H61 Cu N4 O2'
_chemical_formula_weight 813.57
_chemical_name_systematic
;
?
;
_space_group_crystal_system monoclinic
_space_group_IT_number 14
_space_group_name_H-M_alt 'P 1 21/c 1'
_symmetry_Int_Tables_number 14
_symmetry_space_group_name_Hall '-P 2ybc'
_symmetry_space_group_name_H-M 'P 1 21/c 1'
_atom_sites_solution_hydrogens geom
_atom_sites_solution_primary direct
_atom_sites_solution_secondary difmap
_audit_creation_date 2011-09-23T13:25:42-00:00
_audit_creation_method 'WinGX routine CIF_UPDATE'
_cell_angle_alpha 90
_cell_angle_beta 102.379(5)
_cell_angle_gamma 90
_cell_formula_units_Z 4
_cell_length_a 10.788(5)
_cell_length_b 20.896(5)
_cell_length_c 19.782(5)
_cell_measurement_reflns_used 9385
_cell_measurement_temperature 173(2)
_cell_measurement_theta_max 29.75
_cell_measurement_theta_min 2.22
_cell_measurement_wavelength 0.71073
_cell_volume 4356(3)
_computing_structure_refinement 'SHELXL-97 (Sheldrick, 2008)'
_diffrn_ambient_temperature 173(2)
_diffrn_measured_fraction_theta_full 0.992
_diffrn_measured_fraction_theta_max 0.992
_diffrn_measurement_device_type 'Bruker APEX II'
_diffrn_measurement_method 'phi and omega scans'
_diffrn_radiation_monochromator graphite
_diffrn_radiation_probe x-ray
_diffrn_radiation_type MoK\a
_diffrn_radiation_wavelength 0.71073
_diffrn_reflns_av_R_equivalents 0.0349
_diffrn_reflns_av_unetI/netI 0.024
_diffrn_reflns_limit_h_max 13
_diffrn_reflns_limit_h_min -11
_diffrn_reflns_limit_k_max 19
_diffrn_reflns_limit_k_min -26
_diffrn_reflns_limit_l_max 24
_diffrn_reflns_limit_l_min -23
_diffrn_reflns_number 62064
_diffrn_reflns_theta_full 26.37
_diffrn_reflns_theta_max 26.37
_diffrn_reflns_theta_min 2.16
_diffrn_standards_decay_% 0
_diffrn_standards_interval_count 0
_diffrn_standards_number 0
_exptl_absorpt_coefficient_mu 0.545
_exptl_absorpt_correction_T_max 0.7460
_exptl_absorpt_correction_T_min 0.6781
_exptl_absorpt_correction_type multi-scan
_exptl_absorpt_process_details
;
'SADABS, Sheldrick, Bruker, 2000'
;
_exptl_crystal_colour colorless
_exptl_crystal_density_diffrn 1.241
_exptl_crystal_density_method 'not measured'
_exptl_crystal_description block
_exptl_crystal_F_000 1736
_exptl_crystal_size_max 0.5
_exptl_crystal_size_mid 0.25
_exptl_crystal_size_min 0.1
_refine_diff_density_max 0.878
_refine_diff_density_min -0.473
_refine_diff_density_rms 0.072
_refine_ls_extinction_method none
_refine_ls_goodness_of_fit_ref 1.046
_refine_ls_hydrogen_treatment riding
_refine_ls_matrix_type full
_refine_ls_number_parameters 529
_refine_ls_number_reflns 8843
_refine_ls_number_restraints 0
_refine_ls_restrained_S_all 1.046
_refine_ls_R_factor_all 0.0509
_refine_ls_R_factor_gt 0.0419
_refine_ls_shift/su_max 0
_refine_ls_shift/su_mean 0
_refine_ls_structure_factor_coef Fsqd
_refine_ls_weighting_details 'calc w=1/[\s^2^(Fo^2^)+(0.0565P)^2^+6.1414P] where P=(Fo^2^+2Fc^2^)/3'
_refine_ls_weighting_scheme calc
_refine_ls_wR_factor_gt 0.1135
_refine_ls_wR_factor_ref 0.1203
_reflns_number_gt 7579
_reflns_number_total 8843
_reflns_threshold_expression >2\s(I)
_cod_data_source_file c3dt32919d.txt
_cod_data_source_block 3be
_cod_depositor_comments
;
The following automatic conversions were performed:

'_space_group_crystal_system' value 'Monoclinic' changed to
'monoclinic' according to
/home/saulius/struct/CIF-dictionaries/cif_core.dic dictionary named
'cif_core.dic' version 2.4.2 from 2011-04-26.

Automatic conversion script
Id: cif_fix_values 1891 2012-01-12 08:04:46Z andrius 
;
_cod_original_sg_symbol_Hall '-P 2ybc '
_cod_database_code 7021215

loop_
_symmetry_equiv_pos_as_xyz
'x, y, z'
'-x, y+1/2, -z+1/2'
'-x, -y, -z'
'x, -y-1/2, z-1/2'

loop_
_atom_site_label
_atom_site_type_symbol
_atom_site_fract_x
_atom_site_fract_y
_atom_site_fract_z
_atom_site_U_iso_or_equiv
_atom_site_adp_type
_atom_site_occupancy
_atom_site_symmetry_multiplicity
_atom_site_calc_flag
_atom_site_refinement_flags
C1 C 0.2230(2) -0.02585(10) 0.26710(10) 0.0140(4) Uani 1 1 d .
C2 C 0.1968(2) 0.09119(10) 0.28465(12) 0.0176(4) Uani 1 1 d .
C3 C 0.0818(2) 0.07881(10) 0.30437(11) 0.0171(4) Uani 1 1 d .
C4 C 0.0326(2) 0.01651(10) 0.30450(11) 0.0167(4) Uani 1 1 d .
C5 C 0.0052(2) 0.13261(11) 0.32477(13) 0.0239(5) Uani 1 1 d .
H5A H 0.0578 0.1699 0.3353 0.036 Uiso 1 1 calc R
H5B H -0.0261 0.1204 0.3648 0.036 Uiso 1 1 calc R
H5C H -0.065 0.142 0.2873 0.036 Uiso 1 1 calc R
C6 C 0.3993(2) -0.16849(10) 0.20719(11) 0.0165(4) Uani 1 1 d .
C7 C 0.5285(2) -0.25525(11) 0.21006(12) 0.0254(5) Uani 1 1 d .
H7 H 0.5874 -0.287 0.2271 0.031 Uiso 1 1 calc R
C8 C 0.4692(2) -0.24643(12) 0.14411(13) 0.0265(5) Uani 1 1 d .
H8 H 0.4785 -0.2711 0.1064 0.032 Uiso 1 1 calc R
C11 C 0.38466(19) 0.04625(10) 0.24826(12) 0.0160(4) Uani 1 1 d .
C12 C 0.3809(2) 0.06577(11) 0.18057(12) 0.0201(5) Uani 1 1 d .
C13 C 0.4962(2) 0.07430(12) 0.16042(14) 0.0274(5) Uani 1 1 d .
H13 H 0.4966 0.0875 0.1156 0.033 Uiso 1 1 calc R
C14 C 0.6095(2) 0.06330(13) 0.20663(15) 0.0310(6) Uani 1 1 d .
H14 H 0.6856 0.0679 0.1922 0.037 Uiso 1 1 calc R
C15 C 0.6114(2) 0.04567(12) 0.27378(14) 0.0283(5) Uani 1 1 d .
H15 H 0.6889 0.039 0.3042 0.034 Uiso 1 1 calc R
C16 C 0.4990(2) 0.03759(10) 0.29710(12) 0.0210(5) Uani 1 1 d .
C21 C 0.05947(19) -0.09788(9) 0.28313(11) 0.0140(4) Uani 1 1 d .
C22 C -0.0135(2) -0.12056(11) 0.22052(11) 0.0174(4) Uani 1 1 d .
C23 C -0.0559(2) -0.18354(11) 0.21871(12) 0.0204(5) Uani 1 1 d .
H23 H -0.1005 -0.2006 0.1772 0.024 Uiso 1 1 calc R
C24 C -0.0329(2) -0.22141(11) 0.27793(13) 0.0233(5) Uani 1 1 d .
H24 H -0.0618 -0.2634 0.276 0.028 Uiso 1 1 calc R
C25 C 0.0336(2) -0.19594(11) 0.33981(13) 0.0240(5) Uani 1 1 d .
H25 H 0.0471 -0.221 0.3795 0.029 Uiso 1 1 calc R
C26 C 0.0806(2) -0.13372(10) 0.34400(12) 0.0189(4) Uani 1 1 d .
C31 C 0.5329(2) -0.20254(10) 0.32167(11) 0.0168(4) Uani 1 1 d .
C32 C 0.6452(2) -0.16838(11) 0.34487(12) 0.0204(5) Uani 1 1 d .
C33 C 0.7009(2) -0.17240(12) 0.41482(13) 0.0245(5) Uani 1 1 d .
H33 H 0.7757 -0.1501 0.4317 0.029 Uiso 1 1 calc R
C34 C 0.6482(2) -0.20886(12) 0.46059(12) 0.0247(5) Uani 1 1 d .
C35 C 0.5325(2) -0.23906(11) 0.43556(12) 0.0242(5) Uani 1 1 d .
H35 H 0.4939 -0.2611 0.4663 0.029 Uiso 1 1 calc R
C36 C 0.4731(2) -0.23718(10) 0.36588(12) 0.0196(4) Uani 1 1 d .
C37 C 0.7020(2) -0.12911(13) 0.29550(14) 0.0292(5) Uani 1 1 d .
H37A H 0.7798 -0.1101 0.3199 0.044 Uiso 1 1 calc R
H37B H 0.6436 -0.096 0.2758 0.044 Uiso 1 1 calc R
H37C H 0.719 -0.1561 0.2593 0.044 Uiso 1 1 calc R
C38 C 0.7179(3) -0.21633(15) 0.53495(13) 0.0380(7) Uani 1 1 d .
H38A H 0.7296 -0.175 0.5567 0.057 Uiso 1 1 calc R
H38B H 0.7991 -0.2357 0.5364 0.057 Uiso 1 1 calc R
H38C H 0.6692 -0.243 0.5591 0.057 Uiso 1 1 calc R
C39 C 0.3495(2) -0.27081(12) 0.33853(13) 0.0293(5) Uani 1 1 d .
H39A H 0.2858 -0.2399 0.3192 0.044 Uiso 1 1 calc R
H39B H 0.3238 -0.2933 0.3756 0.044 Uiso 1 1 calc R
H39C H 0.3598 -0.3007 0.3033 0.044 Uiso 1 1 calc R
C41 C 0.3117(2) -0.17192(10) 0.07848(11) 0.0167(4) Uani 1 1 d .
C42 C 0.3573(2) -0.12456(11) 0.04028(12) 0.0189(4) Uani 1 1 d .
C43 C 0.2825(2) -0.10794(11) -0.02356(12) 0.0198(5) Uani 1 1 d .
H43 H 0.3109 -0.0763 -0.0496 0.024 Uiso 1 1 calc R
C44 C 0.1662(2) -0.13740(11) -0.04964(11) 0.0198(5) Uani 1 1 d .
C45 C 0.1259(2) -0.18486(11) -0.01028(12) 0.0200(4) Uani 1 1 d .
H45 H 0.049 -0.2052 -0.0275 0.024 Uiso 1 1 calc R
C46 C 0.1968(2) -0.20312(10) 0.05421(11) 0.0194(4) Uani 1 1 d .
C47 C 0.4841(2) -0.09342(13) 0.06706(14) 0.0297(6) Uani 1 1 d .
H47A H 0.5014 -0.0636 0.0334 0.045 Uiso 1 1 calc R
H47B H 0.5491 -0.1256 0.0755 0.045 Uiso 1 1 calc R
H47C H 0.4827 -0.0712 0.1094 0.045 Uiso 1 1 calc R
C48 C 0.0877(2) -0.11863(13) -0.11937(12) 0.0276(5) Uani 1 1 d .
H48A H 0.064 -0.0744 -0.1185 0.041 Uiso 1 1 calc R
H48B H 0.0126 -0.1446 -0.1299 0.041 Uiso 1 1 calc R
H48C H 0.1364 -0.1249 -0.1541 0.041 Uiso 1 1 calc R
C49 C 0.1503(3) -0.25419(12) 0.09638(13) 0.0275(5) Uani 1 1 d .
H49A H 0.2079 -0.2898 0.1024 0.041 Uiso 1 1 calc R
H49B H 0.0676 -0.2682 0.0728 0.041 Uiso 1 1 calc R
H49C H 0.1457 -0.2371 0.1408 0.041 Uiso 1 1 calc R
C121 C 0.2561(2) 0.07602(11) 0.12898(12) 0.0227(5) Uani 1 1 d .
H121 H 0.1878 0.0747 0.1546 0.027 Uiso 1 1 calc R
C122 C 0.2331(3) 0.02212(14) 0.07592(15) 0.0405(7) Uani 1 1 d .
H12A H 0.2948 0.0245 0.0475 0.061 Uiso 1 1 calc R
H12B H 0.1495 0.0262 0.0474 0.061 Uiso 1 1 calc R
H12C H 0.2405 -0.0183 0.0994 0.061 Uiso 1 1 calc R
C123 C 0.2509(3) 0.14114(13) 0.09357(15) 0.0354(6) Uani 1 1 d .
H12D H 0.265 0.1743 0.128 0.053 Uiso 1 1 calc R
H12E H 0.169 0.1469 0.0636 0.053 Uiso 1 1 calc R
H12F H 0.3154 0.1433 0.0669 0.053 Uiso 1 1 calc R
C161 C 0.4995(3) 0.02308(14) 0.37253(14) 0.0345(6) Uani 1 1 d .
H161 H 0.4348 -0.0095 0.374 0.041 Uiso 1 1 calc R
C162 C 0.6276(4) -0.00204(16) 0.41282(16) 0.0524(9) Uani 1 1 d .
H16A H 0.6504 -0.0397 0.3906 0.079 Uiso 1 1 calc R
H16B H 0.6214 -0.0123 0.4593 0.079 Uiso 1 1 calc R
H16C H 0.6914 0.0302 0.4139 0.079 Uiso 1 1 calc R
C163 C 0.4661(4) 0.0832(2) 0.40909(17) 0.0668(12) Uani 1 1 d .
H16D H 0.5277 0.116 0.4072 0.1 Uiso 1 1 calc R
H16E H 0.4664 0.0733 0.4565 0.1 Uiso 1 1 calc R
H16F H 0.3834 0.098 0.3864 0.1 Uiso 1 1 calc R
C221 C -0.0523(2) -0.07654(11) 0.15818(12) 0.0208(5) Uani 1 1 d .
H221 H -0.0117 -0.0349 0.1703 0.025 Uiso 1 1 calc R
C222 C -0.0074(3) -0.10200(15) 0.09573(14) 0.0388(7) Uani 1 1 d .
H22A H 0.0827 -0.1088 0.1078 0.058 Uiso 1 1 calc R
H22B H -0.027 -0.0715 0.0586 0.058 Uiso 1 1 calc R
H22C H -0.0494 -0.1417 0.0813 0.058 Uiso 1 1 calc R
C223 C -0.1949(3) -0.06623(15) 0.14109(17) 0.0416(7) Uani 1 1 d .
H22D H -0.2171 -0.0374 0.1026 0.062 Uiso 1 1 calc R
H22E H -0.221 -0.0483 0.1805 0.062 Uiso 1 1 calc R
H22F H -0.237 -0.1065 0.1293 0.062 Uiso 1 1 calc R
C261 C 0.1469(2) -0.10530(11) 0.41336(12) 0.0233(5) Uani 1 1 d .
H261 H 0.1743 -0.0619 0.4047 0.028 Uiso 1 1 calc R
C262 C 0.2640(3) -0.14318(14) 0.44628(15) 0.0364(6) Uani 1 1 d .
H26A H 0.2407 -0.1868 0.4525 0.055 Uiso 1 1 calc R
H26B H 0.3017 -0.1248 0.4904 0.055 Uiso 1 1 calc R
H26C H 0.324 -0.1419 0.4168 0.055 Uiso 1 1 calc R
C263 C 0.0534(3) -0.09985(14) 0.46251(14) 0.0344(6) Uani 1 1 d .
H26D H -0.0175 -0.0737 0.4413 0.052 Uiso 1 1 calc R
H26E H 0.0959 -0.0807 0.5054 0.052 Uiso 1 1 calc R
H26F H 0.0239 -0.1417 0.4713 0.052 Uiso 1 1 calc R
N1 N 0.26504(16) 0.03527(8) 0.26883(9) 0.0146(4) Uani 1 1 d .
N2 N 0.11006(16) -0.03365(8) 0.28509(9) 0.0134(3) Uani 1 1 d .
N3 N 0.48492(18) -0.20766(9) 0.24800(9) 0.0178(4) Uani 1 1 d .
N4 N 0.39104(18) -0.19338(9) 0.14276(9) 0.0192(4) Uani 1 1 d .
O1 O 0.24459(16) 0.14421(7) 0.27903(9) 0.0260(4) Uani 1 1 d .
O2 O -0.06957(15) 0.00068(8) 0.31837(9) 0.0244(4) Uani 1 1 d .
Cu1 Cu 0.31273(2) -0.097006(12) 0.237093(13) 0.01343(9) Uani 1 1 d .

loop_
_atom_site_aniso_label
_atom_site_aniso_U_11
_atom_site_aniso_U_22
_atom_site_aniso_U_33
_atom_site_aniso_U_23
_atom_site_aniso_U_13
_atom_site_aniso_U_12
C1 0.0120(9) 0.0139(10) 0.0153(10) 0.0012(8) 0.0010(8) 0.0004(8)
C2 0.0199(11) 0.0121(10) 0.0218(11) -0.0017(8) 0.0064(8) 0.0000(8)
C3 0.0176(11) 0.0124(10) 0.0226(11) -0.0004(8) 0.0072(9) 0.0012(8)
C4 0.0164(10) 0.0135(10) 0.0208(11) -0.0003(8) 0.0053(8) 0.0023(8)
C5 0.0276(12) 0.0143(11) 0.0332(13) -0.0031(9) 0.0138(10) 0.0013(9)
C6 0.0149(10) 0.0149(10) 0.0201(11) 0.0030(8) 0.0046(8) 0.0022(8)
C7 0.0291(13) 0.0202(11) 0.0275(12) 0.0012(9) 0.0073(10) 0.0162(10)
C8 0.0331(14) 0.0214(12) 0.0259(12) -0.0020(9) 0.0081(10) 0.0149(10)
C11 0.0106(10) 0.0122(9) 0.0267(11) -0.0005(8) 0.0070(8) -0.0011(8)
C12 0.0179(11) 0.0174(11) 0.0256(12) 0.0019(9) 0.0063(9) 0.0002(9)
C13 0.0244(12) 0.0286(13) 0.0326(13) 0.0067(10) 0.0136(10) -0.0002(10)
C14 0.0172(12) 0.0294(13) 0.0500(16) 0.0064(12) 0.0151(11) 0.0025(10)
C15 0.0127(11) 0.0216(12) 0.0477(15) 0.0058(11) 0.0002(10) 0.0006(9)
C16 0.0164(11) 0.0138(10) 0.0310(12) 0.0027(9) 0.0014(9) -0.0020(8)
C21 0.0118(9) 0.0091(9) 0.0216(10) -0.0008(8) 0.0049(8) -0.0012(8)
C22 0.0148(10) 0.0162(10) 0.0221(11) -0.0009(8) 0.0059(8) -0.0006(8)
C23 0.0187(11) 0.0185(11) 0.0234(11) -0.0050(9) 0.0031(9) -0.0031(9)
C24 0.0242(12) 0.0115(10) 0.0330(13) -0.0003(9) 0.0037(10) -0.0029(9)
C25 0.0241(12) 0.0179(11) 0.0277(12) 0.0065(9) 0.0005(10) -0.0026(9)
C26 0.0170(10) 0.0147(10) 0.0239(11) 0.0011(8) 0.0019(9) -0.0011(8)
C31 0.0148(10) 0.0151(10) 0.0207(11) 0.0017(8) 0.0044(8) 0.0062(8)
C32 0.0158(11) 0.0182(11) 0.0283(12) 0.0015(9) 0.0074(9) 0.0059(9)
C33 0.0170(11) 0.0243(12) 0.0313(13) -0.0034(10) 0.0030(9) 0.0029(9)
C34 0.0231(12) 0.0279(12) 0.0220(11) -0.0014(10) 0.0026(9) 0.0116(10)
C35 0.0264(12) 0.0239(12) 0.0240(12) 0.0068(9) 0.0094(10) 0.0084(10)
C36 0.0189(11) 0.0153(10) 0.0251(11) 0.0031(9) 0.0060(9) 0.0045(9)
C37 0.0224(12) 0.0307(13) 0.0364(14) 0.0050(11) 0.0110(10) -0.0029(10)
C38 0.0371(16) 0.0492(17) 0.0247(13) -0.0007(12) 0.0001(11) 0.0101(13)
C39 0.0296(14) 0.0262(13) 0.0319(13) 0.0055(10) 0.0062(11) -0.0046(10)
C41 0.0188(11) 0.0154(10) 0.0160(10) -0.0010(8) 0.0040(8) 0.0059(8)
C42 0.0155(10) 0.0186(11) 0.0231(11) -0.0014(9) 0.0051(9) 0.0024(9)
C43 0.0211(11) 0.0185(11) 0.0215(11) 0.0025(8) 0.0081(9) 0.0021(9)
C44 0.0194(11) 0.0211(11) 0.0193(11) -0.0019(9) 0.0052(9) 0.0054(9)
C45 0.0189(11) 0.0195(11) 0.0220(11) -0.0051(9) 0.0050(9) -0.0020(9)
C46 0.0225(11) 0.0156(10) 0.0222(11) -0.0019(9) 0.0095(9) 0.0017(9)
C47 0.0210(12) 0.0327(14) 0.0329(14) 0.0054(11) 0.0004(10) -0.0044(10)
C48 0.0216(12) 0.0360(14) 0.0238(12) 0.0046(10) 0.0017(10) 0.0032(10)
C49 0.0325(14) 0.0216(12) 0.0297(13) 0.0035(10) 0.0096(11) -0.0033(10)
C121 0.0213(12) 0.0241(12) 0.0229(11) 0.0055(9) 0.0050(9) -0.0006(9)
C122 0.0459(17) 0.0355(15) 0.0334(15) -0.0009(12) -0.0062(12) 0.0038(13)
C123 0.0281(14) 0.0303(14) 0.0454(16) 0.0143(12) 0.0024(12) 0.0007(11)
C161 0.0309(14) 0.0396(15) 0.0284(13) 0.0073(11) -0.0037(11) -0.0162(12)
C162 0.076(2) 0.0358(16) 0.0351(16) -0.0001(13) -0.0111(16) 0.0215(16)
C163 0.055(2) 0.105(3) 0.0330(17) -0.0161(19) -0.0073(15) 0.033(2)
C221 0.0190(11) 0.0198(11) 0.0233(11) -0.0009(9) 0.0037(9) -0.0023(9)
C222 0.0446(17) 0.0461(17) 0.0269(14) 0.0050(12) 0.0102(12) 0.0146(14)
C223 0.0252(14) 0.0431(17) 0.0587(19) 0.0254(15) 0.0137(13) 0.0122(12)
C261 0.0231(12) 0.0215(11) 0.0226(11) 0.0017(9) -0.0014(9) -0.0064(9)
C262 0.0305(14) 0.0352(15) 0.0376(15) -0.0044(12) -0.0058(11) 0.0010(12)
C263 0.0324(14) 0.0429(16) 0.0268(13) -0.0033(11) 0.0036(11) -0.0082(12)
N1 0.0123(8) 0.0116(8) 0.0212(9) 0.0005(7) 0.0064(7) -0.0011(7)
N2 0.0122(8) 0.0088(8) 0.0195(9) -0.0004(7) 0.0041(7) -0.0003(7)
N3 0.0181(9) 0.0160(9) 0.0198(9) 0.0014(7) 0.0052(7) 0.0071(7)
N4 0.0218(10) 0.0173(9) 0.0189(9) 0.0003(7) 0.0052(7) 0.0080(8)
O1 0.0275(9) 0.0120(8) 0.0423(10) -0.0012(7) 0.0157(8) -0.0040(7)
O2 0.0174(8) 0.0171(8) 0.0424(10) -0.0012(7) 0.0144(7) -0.0002(6)
Cu1 0.01263(14) 0.01048(14) 0.01750(14) 0.00006(9) 0.00396(10) 0.00226(9)

loop_
_atom_type_symbol
_atom_type_description
_atom_type_scat_dispersion_real
_atom_type_scat_dispersion_imag
_atom_type_scat_source
C C 0.0033 0.0016 'International Tables Vol C Tables 4.2.6.8 and 6.1.1.4'
H H 0 0 'International Tables Vol C Tables 4.2.6.8 and 6.1.1.4'
N N 0.0061 0.0033 'International Tables Vol C Tables 4.2.6.8 and 6.1.1.4'
O O 0.0106 0.006 'International Tables Vol C Tables 4.2.6.8 and 6.1.1.4'
Cu Cu 0.3201 1.2651 'International Tables Vol C Tables 4.2.6.8 and 6.1.1.4'

loop_
_geom_angle_atom_site_label_1
_geom_angle_atom_site_label_2
_geom_angle_atom_site_label_3
_geom_angle
N2 C1 N1 115.06(18)
N2 C1 Cu1 121.80(15)
N1 C1 Cu1 123.08(15)
O1 C2 C3 126.9(2)
O1 C2 N1 117.52(19)
C3 C2 N1 115.56(18)
C2 C3 C4 121.85(19)
C2 C3 C5 120.49(19)
C4 C3 C5 117.65(19)
O2 C4 C3 127.0(2)
O2 C4 N2 117.33(19)
C3 C4 N2 115.62(19)
C3 C5 H5A 109.5
C3 C5 H5B 109.5
H5A C5 H5B 109.5
C3 C5 H5C 109.5
H5A C5 H5C 109.5
H5B C5 H5C 109.5
N4 C6 N3 103.01(18)
N4 C6 Cu1 130.29(16)
N3 C6 Cu1 126.69(16)
C8 C7 N3 106.4(2)
C8 C7 H7 126.8
N3 C7 H7 126.8
C7 C8 N4 106.9(2)
C7 C8 H8 126.6
N4 C8 H8 126.6
C12 C11 C16 122.6(2)
C12 C11 N1 118.12(19)
C16 C11 N1 119.3(2)
C11 C12 C13 117.9(2)
C11 C12 C121 121.8(2)
C13 C12 C121 120.3(2)
C14 C13 C12 120.4(2)
C14 C13 H13 119.8
C12 C13 H13 119.8
C15 C14 C13 120.8(2)
C15 C14 H14 119.6
C13 C14 H14 119.6
C14 C15 C16 121.2(2)
C14 C15 H15 119.4
C16 C15 H15 119.4
C15 C16 C11 117.0(2)
C15 C16 C161 121.8(2)
C11 C16 C161 121.2(2)
C26 C21 C22 122.61(19)
C26 C21 N2 118.96(18)
C22 C21 N2 118.37(18)
C23 C22 C21 117.5(2)
C23 C22 C221 121.2(2)
C21 C22 C221 121.10(19)
C24 C23 C22 121.2(2)
C24 C23 H23 119.4
C22 C23 H23 119.4
C25 C24 C23 119.4(2)
C25 C24 H24 120.3
C23 C24 H24 120.3
C24 C25 C26 121.6(2)
C24 C25 H25 119.2
C26 C25 H25 119.2
C25 C26 C21 117.4(2)
C25 C26 C261 120.8(2)
C21 C26 C261 121.74(19)
C36 C31 C32 123.0(2)
C36 C31 N3 118.8(2)
C32 C31 N3 117.91(19)
C33 C32 C31 117.2(2)
C33 C32 C37 122.1(2)
C31 C32 C37 120.8(2)
C32 C33 C34 122.1(2)
C32 C33 H33 119
C34 C33 H33 119
C35 C34 C33 118.4(2)
C35 C34 C38 121.4(2)
C33 C34 C38 120.1(2)
C36 C35 C34 121.9(2)
C36 C35 H35 119.1
C34 C35 H35 119.1
C35 C36 C31 117.3(2)
C35 C36 C39 122.0(2)
C31 C36 C39 120.7(2)
C32 C37 H37A 109.5
C32 C37 H37B 109.5
H37A C37 H37B 109.5
C32 C37 H37C 109.5
H37A C37 H37C 109.5
H37B C37 H37C 109.5
C34 C38 H38A 109.5
C34 C38 H38B 109.5
H38A C38 H38B 109.5
C34 C38 H38C 109.5
H38A C38 H38C 109.5
H38B C38 H38C 109.5
C36 C39 H39A 109.5
C36 C39 H39B 109.5
H39A C39 H39B 109.5
C36 C39 H39C 109.5
H39A C39 H39C 109.5
H39B C39 H39C 109.5
C46 C41 C42 122.4(2)
C46 C41 N4 118.3(2)
C42 C41 N4 119.0(2)
C43 C42 C41 117.7(2)
C43 C42 C47 121.3(2)
C41 C42 C47 121.0(2)
C42 C43 C44 121.8(2)
C42 C43 H43 119.1
C44 C43 H43 119.1
C45 C44 C43 118.3(2)
C45 C44 C48 121.2(2)
C43 C44 C48 120.6(2)
C44 C45 C46 122.2(2)
C44 C45 H45 118.9
C46 C45 H45 118.9
C41 C46 C45 117.5(2)
C41 C46 C49 121.3(2)
C45 C46 C49 121.3(2)
C42 C47 H47A 109.5
C42 C47 H47B 109.5
H47A C47 H47B 109.5
C42 C47 H47C 109.5
H47A C47 H47C 109.5
H47B C47 H47C 109.5
C44 C48 H48A 109.5
C44 C48 H48B 109.5
H48A C48 H48B 109.5
C44 C48 H48C 109.5
H48A C48 H48C 109.5
H48B C48 H48C 109.5
C46 C49 H49A 109.5
C46 C49 H49B 109.5
H49A C49 H49B 109.5
C46 C49 H49C 109.5
H49A C49 H49C 109.5
H49B C49 H49C 109.5
C12 C121 C122 110.4(2)
C12 C121 C123 112.0(2)
C122 C121 C123 111.0(2)
C12 C121 H121 107.8
C122 C121 H121 107.8
C123 C121 H121 107.8
C121 C122 H12A 109.5
C121 C122 H12B 109.5
H12A C122 H12B 109.5
C121 C122 H12C 109.5
H12A C122 H12C 109.5
H12B C122 H12C 109.5
C121 C123 H12D 109.5
C121 C123 H12E 109.5
H12D C123 H12E 109.5
C121 C123 H12F 109.5
H12D C123 H12F 109.5
H12E C123 H12F 109.5
C16 C161 C163 110.4(2)
C16 C161 C162 113.0(2)
C163 C161 C162 108.2(2)
C16 C161 H161 108.4
C163 C161 H161 108.4
C162 C161 H161 108.4
C161 C162 H16A 109.5
C161 C162 H16B 109.5
H16A C162 H16B 109.5
C161 C162 H16C 109.5
H16A C162 H16C 109.5
H16B C162 H16C 109.5
C161 C163 H16D 109.5
C161 C163 H16E 109.5
H16D C163 H16E 109.5
C161 C163 H16F 109.5
H16D C163 H16F 109.5
H16E C163 H16F 109.5
C222 C221 C223 110.7(2)
C222 C221 C22 111.5(2)
C223 C221 C22 110.8(2)
C222 C221 H221 107.9
C223 C221 H221 107.9
C22 C221 H221 107.9
C221 C222 H22A 109.5
C221 C222 H22B 109.5
H22A C222 H22B 109.5
C221 C222 H22C 109.5
H22A C222 H22C 109.5
H22B C222 H22C 109.5
C221 C223 H22D 109.5
C221 C223 H22E 109.5
H22D C223 H22E 109.5
C221 C223 H22F 109.5
H22D C223 H22F 109.5
H22E C223 H22F 109.5
C262 C261 C26 111.7(2)
C262 C261 C263 111.4(2)
C26 C261 C263 110.5(2)
C262 C261 H261 107.7
C26 C261 H261 107.7
C263 C261 H261 107.7
C261 C262 H26A 109.5
C261 C262 H26B 109.5
H26A C262 H26B 109.5
C261 C262 H26C 109.5
H26A C262 H26C 109.5
H26B C262 H26C 109.5
C261 C263 H26D 109.5
C261 C263 H26E 109.5
H26D C263 H26E 109.5
C261 C263 H26F 109.5
H26D C263 H26F 109.5
H26E C263 H26F 109.5
C1 N1 C2 125.67(18)
C1 N1 C11 117.07(17)
C2 N1 C11 117.10(17)
C1 N2 C4 126.08(18)
C1 N2 C21 117.49(17)
C4 N2 C21 116.41(17)
C6 N3 C7 112.06(19)
C6 N3 C31 127.24(18)
C7 N3 C31 120.67(18)
C6 N4 C8 111.66(18)
C6 N4 C41 127.83(18)
C8 N4 C41 120.50(18)
C6 Cu1 C1 179.05(9)

loop_
_geom_bond_atom_site_label_1
_geom_bond_atom_site_label_2
_geom_bond_distance
C1 N2 1.350(3)
C1 N1 1.353(3)
C1 Cu1 1.936(2)
C2 O1 1.237(3)
C2 C3 1.403(3)
C2 N1 1.450(3)
C3 C4 1.406(3)
C3 C5 1.500(3)
C4 O2 1.237(3)
C4 N2 1.443(3)
C5 H5A 0.96
C5 H5B 0.96
C5 H5C 0.96
C6 N4 1.362(3)
C6 N3 1.362(3)
C6 Cu1 1.921(2)
C7 C8 1.337(3)
C7 N3 1.387(3)
C7 H7 0.93
C8 N4 1.390(3)
C8 H8 0.93
C11 C12 1.392(3)
C11 C16 1.406(3)
C11 N1 1.452(3)
C12 C13 1.397(3)
C12 C121 1.520(3)
C13 C14 1.380(4)
C13 H13 0.93
C14 C15 1.374(4)
C14 H14 0.93
C15 C16 1.397(3)
C15 H15 0.93
C16 C161 1.522(4)
C21 C26 1.395(3)
C21 C22 1.400(3)
C21 N2 1.446(3)
C22 C23 1.391(3)
C22 C221 1.523(3)
C23 C24 1.391(3)
C23 H23 0.93
C24 C25 1.386(3)
C24 H24 0.93
C25 C26 1.392(3)
C25 H25 0.93
C26 C261 1.525(3)
C31 C36 1.395(3)
C31 C32 1.396(3)
C31 N3 1.442(3)
C32 C33 1.388(3)
C32 C37 1.503(3)
C33 C34 1.394(4)
C33 H33 0.93
C34 C35 1.391(4)
C34 C38 1.510(3)
C35 C36 1.391(3)
C35 H35 0.93
C36 C39 1.502(3)
C37 H37A 0.96
C37 H37B 0.96
C37 H37C 0.96
C38 H38A 0.96
C38 H38B 0.96
C38 H38C 0.96
C39 H39A 0.96
C39 H39B 0.96
C39 H39C 0.96
C41 C46 1.392(3)
C41 C42 1.397(3)
C41 N4 1.443(3)
C42 C43 1.389(3)
C42 C47 1.504(3)
C43 C44 1.394(3)
C43 H43 0.93
C44 C45 1.387(3)
C44 C48 1.508(3)
C45 C46 1.393(3)
C45 H45 0.93
C46 C49 1.506(3)
C47 H47A 0.96
C47 H47B 0.96
C47 H47C 0.96
C48 H48A 0.96
C48 H48B 0.96
C48 H48C 0.96
C49 H49A 0.96
C49 H49B 0.96
C49 H49C 0.96
C121 C122 1.523(4)
C121 C123 1.526(3)
C121 H121 0.98
C122 H12A 0.96
C122 H12B 0.96
C122 H12C 0.96
C123 H12D 0.96
C123 H12E 0.96
C123 H12F 0.96
C161 C163 1.531(5)
C161 C162 1.533(4)
C161 H161 0.98
C162 H16A 0.96
C162 H16B 0.96
C162 H16C 0.96
C163 H16D 0.96
C163 H16E 0.96
C163 H16F 0.96
C221 C222 1.517(3)
C221 C223 1.519(3)
C221 H221 0.98
C222 H22A 0.96
C222 H22B 0.96
C222 H22C 0.96
C223 H22D 0.96
C223 H22E 0.96
C223 H22F 0.96
C261 C262 1.515(4)
C261 C263 1.548(4)
C261 H261 0.98
C262 H26A 0.96
C262 H26B 0.96
C262 H26C 0.96
C263 H26D 0.96
C263 H26E 0.96
C263 H26F 0.96
